data_4510980
loop_
_publ_author_name
'Li, Zhao-Yang'
'Dai, Jing-Wei'
'Wang, Ning'
'Qiu, Hui-Hua'
'Yue, Shan-Tang'
'Liu, Ying-Liang'

_publ_contact_author
;
 Shantang Yue
 School of Chemistry and Environment
 South China Nomal University 
 Guangzhou 510006
 P. R. China
;
_publ_section_title
;
 A Series of Three-Dimensional 4d--4f Heterometallic Coordination
 Polymers with Six-Connected Doubly Interpenetrated pcu Net Topology:
 Structural, Photoluminescent, and Magnetic Properties
;
_journal_coden_ASTM CGDEFU
_journal_issue 6
_journal_name_full 'Crystal Growth & Design'
_journal_page_first 2746
_journal_page_last 2751
_journal_paper_doi 10.1021/cg100245a
_journal_volume 10
_journal_year 2010
_chemical_formula_moiety 'C19 H11 Ag Er N4 O11, H2 O'
_chemical_formula_sum 'C19 H13 Ag Er N4 O12'
_chemical_formula_weight 764.46
_space_group_IT_number 14
_symmetry_cell_setting monoclinic
_symmetry_space_group_name_Hall '-P 2ybc'
_symmetry_space_group_name_H-M 'P 1 21/c 1'
_atom_sites_solution_hydrogens geom
_atom_sites_solution_primary direct
_atom_sites_solution_secondary difmap
_audit_creation_method SHELXL-97
_cell_angle_alpha 90.00
_cell_angle_beta 91.797(3)
_cell_angle_gamma 90.00
_cell_formula_units_Z 4
_cell_length_a 6.7425(15)
_cell_length_b 15.880(4)
_cell_length_c 19.277(4)
_cell_measurement_reflns_used 2687
_cell_measurement_temperature 298(2)
_cell_measurement_theta_max 26.57
_cell_measurement_theta_min 2.47
_cell_volume 2063.0(8)
_computing_cell_refinement 'SAINT (Bruker, 2004)'
_computing_data_collection 'APEX-II (Bruker, 2004)'
_computing_data_reduction 'APEX-II (Bruker, 2004)'
_computing_molecular_graphics 'SHELXTL-XP (Bruker, 2004)'
_computing_publication_material SHELXL-97
_computing_structure_refinement 'SHELXL-97 (Sheldrick, 1997)'
_computing_structure_solution 'SHELXS-97 (Sheldrick, 1990)'
_diffrn_ambient_temperature 298(2)
_diffrn_measured_fraction_theta_full 0.977
_diffrn_measured_fraction_theta_max 0.977
_diffrn_measurement_device_type 'Bruker APEX-II area-detector diffractometer'
_diffrn_measurement_method '\f and \w scan'
_diffrn_radiation_monochromator graphite
_diffrn_radiation_source 'fine-focus sealed tube'
_diffrn_radiation_type MoK\a
_diffrn_radiation_wavelength 0.71073
_diffrn_reflns_av_R_equivalents 0.0482
_diffrn_reflns_av_sigmaI/netI 0.0618
_diffrn_reflns_limit_h_max 8
_diffrn_reflns_limit_h_min -8
_diffrn_reflns_limit_k_max 19
_diffrn_reflns_limit_k_min -19
_diffrn_reflns_limit_l_max 17
_diffrn_reflns_limit_l_min -23
_diffrn_reflns_number 10774
_diffrn_reflns_theta_full 26.00
_diffrn_reflns_theta_max 26.00
_diffrn_reflns_theta_min 1.66
_exptl_absorpt_coefficient_mu 5.071
_exptl_absorpt_correction_T_max 0.4793
_exptl_absorpt_correction_T_min 0.3884
_exptl_absorpt_correction_type multi-scan
_exptl_absorpt_process_details SADABS
_exptl_crystal_colour colorless
_exptl_crystal_density_diffrn 2.461
_exptl_crystal_density_method 'not measured'
_exptl_crystal_description block
_exptl_crystal_F_000 1464
_exptl_crystal_size_max 0.23
_exptl_crystal_size_mid 0.20
_exptl_crystal_size_min 0.17
_refine_diff_density_max 3.471
_refine_diff_density_min -1.474
_refine_diff_density_rms 0.219
_refine_ls_extinction_method none
_refine_ls_goodness_of_fit_ref 1.082
_refine_ls_hydrogen_treatment constr
_refine_ls_matrix_type full
_refine_ls_number_parameters 338
_refine_ls_number_reflns 3965
_refine_ls_number_restraints 0
_refine_ls_restrained_S_all 1.082
_refine_ls_R_factor_all 0.0683
_refine_ls_R_factor_gt 0.0512
_refine_ls_shift/su_max 0.001
_refine_ls_shift/su_mean 0.000
_refine_ls_structure_factor_coef Fsqd
_refine_ls_weighting_details 'calc w=1/[\s^2^(Fo^2^)+(0.0527P)^2^+6.3520P] where P=(Fo^2^+2Fc^2^)/3'
_refine_ls_weighting_scheme calc
_refine_ls_wR_factor_gt 0.1068
_refine_ls_wR_factor_ref 0.1141
_reflns_number_gt 3183
_reflns_number_total 3965
_reflns_threshold_expression >2sigma(I)
_cod_data_source_file CIFs-revised.cif
_cod_data_source_block 7
_cod_original_cell_volume 2062.9(8)
_cod_original_sg_symbol_H-M 'P 21/c'
_cod_database_code 4510980

loop_
_symmetry_equiv_pos_as_xyz
'x, y, z'
'-x, y+1/2, -z+1/2'
'-x, -y, -z'
'x, -y-1/2, z-1/2'

loop_
_atom_site_label
_atom_site_type_symbol
_atom_site_fract_x
_atom_site_fract_y
_atom_site_fract_z
_atom_site_U_iso_or_equiv
_atom_site_adp_type
_atom_site_occupancy
_atom_site_symmetry_multiplicity
_atom_site_calc_flag
_atom_site_refinement_flags
Ag1 Ag 0.5000 0.5000 0.5000 0.0346(3) Uani 1 2 d S
Ag2 Ag 0.0000 0.0000 0.0000 0.0308(3) Uani 1 2 d S
C1 C 0.5350(16) 0.6872(7) 0.4940(5) 0.036(3) Uani 1 1 d .
H1 H 0.5407 0.6875 0.5423 0.043 Uiso 1 1 calc R
C2 C 0.5059(13) 0.6461(5) 0.3879(4) 0.0178(18) Uani 1 1 d .
C3 C 0.5324(13) 0.7327(6) 0.3876(5) 0.025(2) Uani 1 1 d .
C4 C 0.5361(13) 0.7810(6) 0.3273(5) 0.024(2) Uani 1 1 d .
H4 H 0.5587 0.8388 0.3281 0.028 Uiso 1 1 calc R
C5 C 0.4755(12) 0.6011(6) 0.3249(5) 0.0221(19) Uani 1 1 d .
H5 H 0.4632 0.5428 0.3240 0.026 Uiso 1 1 calc R
C6 C 0.5036(12) 0.7369(6) 0.2659(5) 0.022(2) Uani 1 1 d .
C7 C 0.4651(12) 0.6487(5) 0.2653(4) 0.0189(18) Uani 1 1 d .
C8 C 0.5258(13) 0.7816(6) 0.1990(5) 0.027(2) Uani 1 1 d .
C9 C 0.3843(13) 0.6078(6) 0.1994(5) 0.023(2) Uani 1 1 d .
C10 C 0.4740(13) 0.4540(5) 0.0020(5) 0.023(2) Uani 1 1 d .
C11 C -0.0503(12) 0.3621(6) 0.0300(4) 0.0202(19) Uani 1 1 d .
C12 C -0.0476(14) 0.3962(5) 0.1873(4) 0.0216(19) Uani 1 1 d .
C13 C -0.0354(12) 0.3092(5) 0.1556(4) 0.0188(18) Uani 1 1 d .
C14 C -0.0360(12) 0.2938(5) 0.0838(4) 0.0159(17) Uani 1 1 d .
C15 C -0.0175(12) 0.2436(5) 0.2029(4) 0.0164(18) Uani 1 1 d .
H15 H -0.0176 0.2536 0.2504 0.020 Uiso 1 1 calc R
C16 C -0.0224(13) 0.2120(6) 0.0580(4) 0.0211(19) Uani 1 1 d .
H16 H -0.0235 0.2014 0.0106 0.025 Uiso 1 1 calc R
C17 C -0.0073(13) 0.1476(5) 0.1056(4) 0.0192(19) Uani 1 1 d .
C18 C 0.0004(12) 0.1628(5) 0.1771(4) 0.0178(18) Uani 1 1 d .
C19 C 0.0250(15) 0.0273(6) 0.1572(5) 0.030(2) Uani 1 1 d .
H19 H 0.0377 -0.0302 0.1652 0.036 Uiso 1 1 calc R
Er1 Er 0.15196(6) 0.53825(2) 0.09169(2) 0.01717(13) Uani 1 1 d .
N1 N 0.5099(12) 0.6178(5) 0.4565(4) 0.0280(18) Uani 1 1 d .
N2 N 0.5508(12) 0.7555(5) 0.4561(4) 0.034(2) Uani 1 1 d .
H2 H 0.5694 0.8058 0.4716 0.040 Uiso 1 1 calc R
N3 N 0.0087(12) 0.0612(4) 0.0949(4) 0.0235(17) Uani 1 1 d .
N4 N 0.0214(11) 0.0847(5) 0.2073(4) 0.0244(17) Uani 1 1 d .
H4A H 0.0305 0.0747 0.2511 0.029 Uiso 1 1 calc R
O1 O 0.4518(11) 0.8574(4) 0.1927(4) 0.0404(19) Uani 1 1 d .
H1A H 0.3340 0.8566 0.2020 0.061 Uiso 1 1 calc R
O2 O 0.6227(11) 0.7515(4) 0.1525(3) 0.0356(17) Uani 1 1 d .
O3 O 0.2371(9) 0.6447(4) 0.1705(3) 0.0251(15) Uani 1 1 d .
O4 O 0.4465(9) 0.5398(4) 0.1786(3) 0.0270(14) Uani 1 1 d .
O5 O 0.0968(9) 0.4460(4) 0.1774(3) 0.0238(14) Uani 1 1 d .
O6 O -0.1898(10) 0.4140(4) 0.2230(4) 0.0324(16) Uani 1 1 d .
O7 O -0.0818(9) 0.4385(4) 0.0454(3) 0.0237(14) Uani 1 1 d .
O8 O -0.0399(9) 0.3416(4) -0.0332(3) 0.0257(15) Uani 1 1 d .
O9 O 0.3405(9) 0.4325(4) 0.0422(3) 0.0232(14) Uani 1 1 d .
O10 O 0.5655(9) 0.4047(4) -0.0363(3) 0.0250(14) Uani 1 1 d .
O1W O -0.1627(9) 0.5809(4) 0.1405(3) 0.0291(15) Uani 1 1 d .
H1W H -0.2608 0.5461 0.1556 0.044 Uiso 1 1 d R
H2W H -0.2254 0.6267 0.1311 0.044 Uiso 1 1 d R
O2W O 1.0134(16) 0.8289(6) 0.1172(5) 0.075(3) Uani 1 1 d .
H4W H 1.1000 0.7824 0.1136 0.113 Uiso 1 1 d R
H3W H 0.8823 0.8076 0.1215 0.113 Uiso 1 1 d R

loop_
_atom_site_aniso_label
_atom_site_aniso_U_11
_atom_site_aniso_U_22
_atom_site_aniso_U_33
_atom_site_aniso_U_23
_atom_site_aniso_U_13
_atom_site_aniso_U_12
Ag1 0.0473(7) 0.0333(6) 0.0232(6) 0.0079(5) -0.0017(5) 0.0005(5)
Ag2 0.0460(7) 0.0236(5) 0.0228(6) -0.0066(4) 0.0015(5) 0.0017(5)
C1 0.056(7) 0.037(6) 0.013(5) -0.001(4) -0.008(4) 0.009(5)
C2 0.026(5) 0.014(4) 0.014(4) 0.000(3) 0.000(3) -0.004(4)
C3 0.015(5) 0.023(5) 0.037(6) -0.006(4) -0.007(4) 0.004(4)
C4 0.021(5) 0.024(5) 0.025(5) -0.005(4) -0.006(4) 0.008(4)
C5 0.017(5) 0.022(5) 0.027(5) 0.002(4) 0.001(4) 0.006(4)
C6 0.013(4) 0.031(5) 0.024(5) 0.001(4) 0.003(4) -0.002(4)
C7 0.015(4) 0.026(5) 0.015(5) -0.003(4) -0.004(3) 0.001(4)
C8 0.016(5) 0.030(5) 0.035(6) 0.006(4) 0.000(4) 0.006(4)
C9 0.015(5) 0.030(5) 0.023(5) -0.004(4) 0.000(4) -0.004(4)
C10 0.022(5) 0.022(5) 0.024(5) -0.010(4) -0.004(4) 0.008(4)
C11 0.014(4) 0.028(5) 0.018(5) 0.003(4) -0.006(3) 0.002(4)
C12 0.033(5) 0.016(4) 0.015(5) 0.000(4) -0.001(4) 0.001(4)
C13 0.017(4) 0.019(4) 0.021(5) 0.001(4) -0.001(3) -0.003(4)
C14 0.013(4) 0.022(4) 0.014(4) 0.004(3) 0.005(3) 0.003(3)
C15 0.016(4) 0.024(5) 0.010(4) -0.001(3) 0.004(3) 0.003(3)
C16 0.024(5) 0.026(5) 0.013(4) -0.003(4) 0.000(3) -0.002(4)
C17 0.020(5) 0.016(4) 0.022(5) -0.005(4) -0.003(4) 0.001(4)
C18 0.016(4) 0.019(4) 0.019(5) 0.000(4) 0.003(3) -0.001(3)
C19 0.041(6) 0.023(5) 0.025(5) -0.004(4) 0.004(4) 0.006(4)
Er1 0.0202(2) 0.0157(2) 0.0157(2) -0.00068(17) 0.00208(14) -0.00055(17)
N1 0.037(5) 0.029(4) 0.018(4) 0.001(3) -0.006(3) 0.007(4)
N2 0.043(5) 0.030(5) 0.027(5) -0.010(4) -0.018(4) 0.005(4)
N3 0.035(5) 0.017(4) 0.018(4) 0.002(3) 0.003(3) 0.005(3)
N4 0.031(4) 0.027(4) 0.015(4) -0.006(3) 0.000(3) -0.002(3)
O1 0.045(5) 0.043(4) 0.034(4) 0.024(3) 0.017(4) 0.017(4)
O2 0.041(4) 0.038(4) 0.029(4) 0.005(3) 0.012(3) 0.008(3)
O3 0.019(3) 0.041(4) 0.015(3) -0.006(3) -0.006(2) 0.003(3)
O4 0.027(4) 0.026(3) 0.028(4) -0.006(3) 0.000(3) -0.001(3)
O5 0.029(4) 0.023(3) 0.019(3) 0.001(3) 0.000(3) -0.007(3)
O6 0.033(4) 0.024(4) 0.042(4) -0.012(3) 0.018(3) -0.001(3)
O7 0.022(3) 0.021(3) 0.027(4) 0.000(3) -0.005(3) -0.003(3)
O8 0.036(4) 0.022(3) 0.018(3) 0.004(3) -0.002(3) 0.009(3)
O9 0.031(4) 0.016(3) 0.023(3) -0.004(3) 0.009(3) 0.002(3)
O10 0.028(4) 0.022(3) 0.025(4) -0.002(3) 0.007(3) -0.008(3)
O1W 0.013(3) 0.031(4) 0.043(4) 0.005(3) 0.001(3) 0.000(3)
O2W 0.096(8) 0.068(7) 0.061(7) -0.017(5) 0.008(5) -0.017(6)

loop_
_atom_type_symbol
_atom_type_description
_atom_type_scat_dispersion_real
_atom_type_scat_dispersion_imag
_atom_type_scat_source
C C 0.0033 0.0016 'International Tables Vol C Tables 4.2.6.8 and 6.1.1.4'
H H 0.0000 0.0000 'International Tables Vol C Tables 4.2.6.8 and 6.1.1.4'
N N 0.0061 0.0033 'International Tables Vol C Tables 4.2.6.8 and 6.1.1.4'
O O 0.0106 0.0060 'International Tables Vol C Tables 4.2.6.8 and 6.1.1.4'
Ag Ag -0.8971 1.1015 'International Tables Vol C Tables 4.2.6.8 and 6.1.1.4'
Er Er -0.2586 4.9576 'International Tables Vol C Tables 4.2.6.8 and 6.1.1.4'

loop_
_geom_angle_atom_site_label_1
_geom_angle_atom_site_label_2
_geom_angle_atom_site_label_3
_geom_angle
_geom_angle_site_symmetry_1
_geom_angle_site_symmetry_3
N1 Ag1 N1 180.00(18) . 3_666
N1 Ag1 Ag2 92.6(2) . 2
N1 Ag1 Ag2 87.4(2) 3_666 2
N1 Ag1 Ag2 87.4(2) . 2_655
N1 Ag1 Ag2 92.6(2) 3_666 2_655
Ag2 Ag1 Ag2 180.0 2 2_655
N3 Ag2 N3 180.0(4) 3 .
N3 Ag2 Ag1 90.0(2) 3 2_545
N3 Ag2 Ag1 90.0(2) . 2_545
N3 Ag2 Ag1 90.0(2) 3 2_645
N3 Ag2 Ag1 90.0(2) . 2_645
Ag1 Ag2 Ag1 180.0 2_545 2_645
N2 C1 N1 113.2(8) . .
N2 C1 H1 123.4 . .
N1 C1 H1 123.4 . .
C3 C2 N1 109.0(8) . .
C3 C2 C5 120.7(8) . .
N1 C2 C5 130.3(8) . .
N2 C3 C2 105.3(8) . .
N2 C3 C4 130.9(9) . .
C2 C3 C4 123.7(8) . .
C6 C4 C3 115.3(8) . .
C6 C4 H4 122.4 . .
C3 C4 H4 122.4 . .
C7 C5 C2 116.2(8) . .
C7 C5 H5 121.9 . .
C2 C5 H5 121.9 . .
C4 C6 C7 121.8(8) . .
C4 C6 C8 118.8(8) . .
C7 C6 C8 119.2(8) . .
C5 C7 C6 121.9(8) . .
C5 C7 C9 118.3(8) . .
C6 C7 C9 119.3(8) . .
O2 C8 O1 120.1(9) . .
O2 C8 C6 121.4(8) . .
O1 C8 C6 118.3(8) . .
O4 C9 O3 122.3(8) . .
O4 C9 C7 122.2(8) . .
O3 C9 C7 115.3(8) . .
O4 C9 Er1 66.4(5) . .
O3 C9 Er1 56.1(4) . .
C7 C9 Er1 166.9(6) . .
O10 C10 O9 124.8(8) . .
O10 C10 C10 117.3(11) . 3_665
O9 C10 C10 117.9(10) . 3_665
O8 C11 O7 119.0(8) . .
O8 C11 C14 118.4(8) . .
O7 C11 C14 122.5(8) . .
O8 C11 Er1 51.6(4) . 3_565
O7 C11 Er1 68.2(5) . 3_565
C14 C11 Er1 164.4(6) . 3_565
O6 C12 O5 123.6(8) . .
O6 C12 C13 119.2(8) . .
O5 C12 C13 117.1(8) . .
C15 C13 C14 120.9(8) . .
C15 C13 C12 115.2(7) . .
C14 C13 C12 123.9(7) . .
C16 C14 C13 121.0(8) . .
C16 C14 C11 115.5(7) . .
C13 C14 C11 123.5(8) . .
C18 C15 C13 117.9(8) . .
C18 C15 H15 121.1 . .
C13 C15 H15 121.1 . .
C17 C16 C14 117.3(8) . .
C17 C16 H16 121.3 . .
C14 C16 H16 121.3 . .
C16 C17 N3 129.7(8) . .
C16 C17 C18 121.9(8) . .
N3 C17 C18 108.4(7) . .
N4 C18 C15 133.9(8) . .
N4 C18 C17 105.2(7) . .
C15 C18 C17 120.9(8) . .
N3 C19 N4 112.3(8) . .
N3 C19 H19 123.8 . .
N4 C19 H19 123.8 . .
O5 Er1 O9 86.4(2) . .
O5 Er1 O8 146.2(2) . 3_565
O9 Er1 O8 124.4(2) . 3_565
O5 Er1 O3 92.1(2) . .
O9 Er1 O3 131.5(2) . .
O8 Er1 O3 78.0(2) 3_565 .
O5 Er1 O7 73.7(2) . .
O9 Er1 O7 74.4(2) . .
O8 Er1 O7 99.3(2) 3_565 .
O3 Er1 O7 150.5(2) . .
O5 Er1 O10 136.7(2) . 3_665
O9 Er1 O10 68.7(2) . 3_665
O8 Er1 O10 74.0(2) 3_565 3_665
O3 Er1 O10 80.4(2) . 3_665
O7 Er1 O10 127.6(2) . 3_665
O5 Er1 O1W 74.4(2) . .
O9 Er1 O1W 148.2(2) . .
O8 Er1 O1W 71.8(2) 3_565 .
O3 Er1 O1W 75.4(2) . .
O7 Er1 O1W 75.9(2) . .
O10 Er1 O1W 141.3(2) 3_665 .
O5 Er1 O4 70.6(2) . .
O9 Er1 O4 81.5(2) . .
O8 Er1 O4 122.9(2) 3_565 .
O3 Er1 O4 52.9(2) . .
O7 Er1 O4 137.8(2) . .
O10 Er1 O4 71.1(2) 3_665 .
O1W Er1 O4 114.2(2) . .
O5 Er1 O7 141.4(2) . 3_565
O9 Er1 O7 77.2(2) . 3_565
O8 Er1 O7 50.9(2) 3_565 3_565
O3 Er1 O7 124.8(2) . 3_565
O7 Er1 O7 68.3(2) . 3_565
O10 Er1 O7 68.17(19) 3_665 3_565
O1W Er1 O7 102.2(2) . 3_565
O4 Er1 O7 138.6(2) . 3_565
O5 Er1 C9 79.2(2) . .
O9 Er1 C9 106.8(2) . .
O8 Er1 C9 101.7(2) 3_565 .
O3 Er1 C9 26.8(2) . .
O7 Er1 C9 152.8(2) . .
O10 Er1 C9 75.3(2) 3_665 .
O1W Er1 C9 94.5(2) . .
O4 Er1 C9 26.1(2) . .
O7 Er1 C9 138.8(2) 3_565 .
O5 Er1 C11 155.7(2) . 3_565
O9 Er1 C11 100.4(2) . 3_565
O8 Er1 C11 25.2(2) 3_565 3_565
O3 Er1 C11 100.3(2) . 3_565
O7 Er1 C11 85.6(2) . 3_565
O10 Er1 C11 66.6(2) 3_665 3_565
O1W Er1 C11 88.5(2) . 3_565
O4 Er1 C11 133.3(2) . 3_565
O7 Er1 C11 25.9(2) 3_565 3_565
C9 Er1 C11 120.0(3) . 3_565
C1 N1 C2 104.3(8) . .
C1 N1 Ag1 122.6(6) . .
C2 N1 Ag1 132.9(6) . .
C1 N2 C3 108.2(8) . .
C1 N2 H2 125.9 . .
C3 N2 H2 125.9 . .
C19 N3 C17 105.8(8) . .
C19 N3 Ag2 127.8(6) . .
C17 N3 Ag2 126.4(6) . .
C19 N4 C18 108.3(8) . .
C19 N4 H4A 125.8 . .
C18 N4 H4A 125.8 . .
C8 O1 H1A 109.5 . .
C9 O3 Er1 97.1(5) . .
C9 O4 Er1 87.5(5) . .
C12 O5 Er1 131.3(5) . .
C11 O7 Er1 127.5(5) . .
C11 O7 Er1 85.9(5) . 3_565
Er1 O7 Er1 111.7(2) . 3_565
C11 O8 Er1 103.2(5) . 3_565
C10 O9 Er1 118.0(5) . .
C10 O10 Er1 116.1(5) . 3_665
Er1 O1W H1W 126.8 . .
Er1 O1W H2W 125.6 . .
H1W O1W H2W 102.8 . .
H4W O2W H3W 107.7 . .

loop_
_geom_bond_atom_site_label_1
_geom_bond_atom_site_label_2
_geom_bond_distance
_geom_bond_site_symmetry_2
Ag1 N1 2.052(8) .
Ag1 N1 2.052(8) 3_666
Ag1 Ag2 3.3712(8) 2
Ag1 Ag2 3.3712(8) 2_655
Ag2 N3 2.071(7) 3
Ag2 N3 2.071(7) .
Ag2 Ag1 3.3712(8) 2_545
Ag2 Ag1 3.3712(8) 2_645
C1 N2 1.314(13) .
C1 N1 1.327(12) .
C1 H1 0.9300 .
C2 C3 1.387(12) .
C2 N1 1.395(11) .
C2 C5 1.418(12) .
C3 N2 1.371(12) .
C3 C4 1.394(13) .
C4 C6 1.387(12) .
C4 H4 0.9300 .
C5 C7 1.375(12) .
C5 H5 0.9300 .
C6 C7 1.424(12) .
C6 C8 1.484(13) .
C7 C9 1.513(11) .
C8 O2 1.223(11) .
C8 O1 1.307(11) .
C9 O4 1.230(11) .
C9 O3 1.267(10) .
C9 Er1 2.790(8) .
C10 O10 1.252(10) .
C10 O9 1.253(11) .
C10 C10 1.503(17) 3_665
C11 O8 1.266(10) .
C11 O7 1.268(11) .
C11 C14 1.502(12) .
C11 Er1 2.895(8) 3_565
C12 O6 1.230(11) .
C12 O5 1.274(10) .
C12 C13 1.513(12) .
C13 C15 1.387(12) .
C13 C14 1.405(12) .
C14 C16 1.395(12) .
C15 C18 1.383(11) .
C15 H15 0.9300 .
C16 C17 1.375(12) .
C16 H16 0.9300 .
C17 N3 1.393(11) .
C17 C18 1.398(12) .
C18 N4 1.376(11) .
C19 N3 1.317(12) .
C19 N4 1.329(11) .
C19 H19 0.9300 .
Er1 O5 2.247(6) .
Er1 O9 2.328(6) .
Er1 O8 2.330(6) 3_565
Er1 O3 2.333(6) .
Er1 O7 2.388(6) .
Er1 O10 2.391(6) 3_665
Er1 O1W 2.443(6) .
Er1 O4 2.558(6) .
Er1 O7 2.695(6) 3_565
Er1 C11 2.895(8) 3_565
N2 H2 0.8600 .
N4 H4A 0.8600 .
O1 H1A 0.8200 .
O7 Er1 2.695(6) 3_565
O8 Er1 2.330(6) 3_565
O10 Er1 2.391(6) 3_665
O1W H1W 0.9168 .
O1W H2W 0.8575 .
O2W H4W 0.9461 .
O2W H3W 0.9531 .

loop_
_geom_hbond_atom_site_label_D
_geom_hbond_atom_site_label_H
_geom_hbond_atom_site_label_A
_geom_hbond_distance_DH
_geom_hbond_distance_HA
_geom_hbond_distance_DA
_geom_hbond_angle_DHA
_geom_hbond_site_symmetry_A
N2 H2 O9 0.86 2.12 2.905(10) 151.2 2_655
N2 H2 O10 0.86 2.22 2.948(10) 142.6 2_655
N4 H4A O1W 0.86 2.25 3.057(9) 156.8 2_545
N4 H4A O5 0.86 2.62 3.246(10) 130.2 2_545
N4 H4A O3 0.86 2.64 3.123(10) 117.1 2_545
O1 H1A O6 0.82 1.99 2.598(10) 130.6 2
O1W H1W O4 0.92 2.04 2.834(9) 144.3 1_455
O1W H1W O6 0.92 2.51 3.099(10) 122.8 .
O1W H2W O2 0.86 2.28 3.084(9) 157.3 1_455
O2W H4W O8 0.95 2.53 3.163(11) 124.4 3_665
O2W H4W O3 0.95 2.60 3.434(12) 146.9 1_655
O2W H3W O2 0.95 2.07 3.004(12) 167.0 .
